data_7026716
loop_
_publ_author_name
'Kuwamura, Naoto'
'Kato, Ryo'
'Kitano, Ken'ichi'
'Hirotsu, Masakazu'
'Nishioka, Takanori'
'Hashimoto, Hideki'
'Kinoshita, Isamu'

_publ_section_title
;
 Carbene-carbanion equilibrium for tris(2-pyridylthio)methanido Fe(II)
 complexes.
;
_journal_issue 41
_journal_name_full 'Dalton transactions (Cambridge, England : 2003)'
_journal_page_first 9988
_journal_page_last 9993
_journal_paper_doi 10.1039/c0dt00615g
_journal_volume 39
_journal_year 2010
_chemical_formula_moiety 'C26 H34 Cl4 Fe2 N6 S3 '
_chemical_formula_sum 'C26 H34 Cl4 Fe2 N6 S3'
_chemical_formula_weight 780.28
_space_group_IT_number 2
_symmetry_cell_setting triclinic
_symmetry_Int_Tables_number 2
_symmetry_space_group_name_Hall '-P 1'
_symmetry_space_group_name_H-M 'P -1'
_cell_angle_alpha 76.463(17)
_cell_angle_beta 70.284(15)
_cell_angle_gamma 74.498(17)
_cell_formula_units_Z 2
_cell_length_a 8.6594(15)
_cell_length_b 14.890(3)
_cell_length_c 15.316(3)
_cell_measurement_reflns_used 4331
_cell_measurement_temperature 193.1
_cell_measurement_theta_max 27.5
_cell_measurement_theta_min 4.1
_cell_volume 1768.7(6)
_computing_cell_refinement CrystalClear
_computing_data_collection CrystalClear
_computing_data_reduction CrystalStructure
_computing_publication_material 'CrystalStructure 3.8'
_computing_structure_refinement CRYSTALS
_computing_structure_solution SIR97
_diffrn_ambient_temperature 193.1
_diffrn_detector_area_resol_mean 7.31
_diffrn_measured_fraction_theta_full 0.942
_diffrn_measured_fraction_theta_max 0.942
_diffrn_measurement_device_type 'Rigaku Mercury'
_diffrn_measurement_method \w
_diffrn_radiation_type 'Mo K\a'
_diffrn_radiation_wavelength 0.71070
_diffrn_reflns_av_R_equivalents 0.066
_diffrn_reflns_limit_h_max 11
_diffrn_reflns_limit_h_min -10
_diffrn_reflns_limit_k_max 18
_diffrn_reflns_limit_k_min -19
_diffrn_reflns_limit_l_max 19
_diffrn_reflns_limit_l_min -18
_diffrn_reflns_number 17418
_diffrn_reflns_theta_full 27.48
_diffrn_reflns_theta_max 27.48
_exptl_absorpt_coefficient_mu 1.325
_exptl_absorpt_correction_T_max 0.974
_exptl_absorpt_correction_T_min 0.792
_exptl_absorpt_correction_type multi-scan
_exptl_absorpt_process_details 'Jacobson, R. (1998) Private communication'
_exptl_crystal_colour colorless
_exptl_crystal_density_diffrn 1.465
_exptl_crystal_density_method 'not measured'
_exptl_crystal_description prism
_exptl_crystal_F_000 800.00
_exptl_crystal_size_max 0.40
_exptl_crystal_size_mid 0.10
_exptl_crystal_size_min 0.02
_refine_diff_density_max 2.33
_refine_diff_density_min -1.29
_refine_ls_extinction_method none
_refine_ls_goodness_of_fit_ref 1.021
_refine_ls_hydrogen_treatment refall
_refine_ls_number_parameters 419
_refine_ls_number_reflns 7659
_refine_ls_R_factor_gt 0.0708
_refine_ls_shift/su_max 0.0000
_refine_ls_structure_factor_coef Fsqd
_refine_ls_weighting_details 'w = 1/[0.0001Fo^2^ + 1.0000\s(Fo^2^)]/(4Fo^2^)'
_refine_ls_weighting_scheme calc
_refine_ls_wR_factor_ref 0.1159
_reflns_number_gt 4127
_reflns_number_total 7659
_reflns_threshold_expression F^2^>2.0\s(F^2^)
_cod_data_source_file c0dt00615g.txt
_cod_data_source_block FeClpyt-bptmd
_cod_original_formula_sum 'C26 H34 Cl4 Fe2 N6 S3 '
_cod_database_code 7026716

loop_
_symmetry_equiv_pos_site_id
_symmetry_equiv_pos_as_xyz
1 +X,+Y,+Z
2 -X,-Y,-Z

loop_
_atom_site_label
_atom_site_type_symbol
_atom_site_fract_x
_atom_site_fract_y
_atom_site_fract_z
_atom_site_U_iso_or_equiv
_atom_site_adp_type
_atom_site_occupancy
_atom_site_symmetry_multiplicity
_atom_site_calc_flag
_atom_site_refinement_flags
Fe(1) Fe 0.10609(9) 0.20124(5) 0.75544(5) 0.0206(2) Uani 1.00 1 d .
Fe(2) Fe -0.09694(11) 0.32776(6) 0.35974(6) 0.0367(2) Uani 1.00 1 d .
Cl(1) Cl -0.2816(2) 0.24724(12) 0.47420(13) 0.0576(5) Uani 1.00 1 d .
Cl(2) Cl 0.0519(2) 0.38944(12) 0.42262(12) 0.0496(5) Uani 1.00 1 d .
Cl(3) Cl 0.1031(2) 0.23007(12) 0.25580(12) 0.0505(5) Uani 1.00 1 d .
Cl(4) Cl -0.2327(2) 0.44383(12) 0.26699(15) 0.0687(6) Uani 1.00 1 d .
S(1) S -0.20093(19) 0.13845(12) 0.91515(11) 0.0413(4) Uani 1.00 1 d .
S(2) S 0.0633(2) -0.00880(10) 0.81635(11) 0.0407(4) Uani 1.00 1 d .
S(3) S 0.1311(2) 0.08157(11) 0.94514(11) 0.0366(4) Uani 1.00 1 d .
N(1) N 0.1133(5) 0.1244(2) 0.6645(3) 0.0248(12) Uani 1.00 1 d .
N(2) N -0.1276(5) 0.2624(2) 0.7593(3) 0.0233(12) Uani 1.00 1 d .
N(3) N 0.0989(5) 0.2671(3) 0.8540(3) 0.0352(15) Uani 1.00 1 d .
N(4) N 0.3361(6) 0.1366(3) 0.7510(3) 0.0345(15) Uani 1.00 1 d .
N(5) N 0.1988(5) 0.3017(3) 0.6568(3) 0.0262(13) Uani 1.00 1 d .
N(6) N 0.4247(6) 0.3125(4) 0.2198(4) 0.0506(18) Uani 1.00 1 d .
C(1) C 0.0223(6) 0.1024(3) 0.8572(3) 0.0216(14) Uani 1.00 1 d .
C(2) C 0.1011(6) 0.0327(3) 0.6961(3) 0.0255(15) Uani 1.00 1 d .
C(3) C 0.1186(7) -0.0283(4) 0.6361(4) 0.0353(18) Uani 1.00 1 d .
C(4) C 0.1460(8) 0.0040(4) 0.5433(4) 0.045(2) Uani 1.00 1 d .
C(5) C 0.1471(8) 0.0976(4) 0.5109(4) 0.050(2) Uani 1.00 1 d .
C(6) C 0.1329(7) 0.1556(4) 0.5718(3) 0.0392(18) Uani 1.00 1 d .
C(7) C -0.2534(6) 0.2328(3) 0.8302(3) 0.0257(15) Uani 1.00 1 d .
C(8) C -0.4207(7) 0.2705(4) 0.8361(4) 0.0406(18) Uani 1.00 1 d .
C(9) C -0.4613(7) 0.3411(4) 0.7683(4) 0.047(2) Uani 1.00 1 d .
C(10) C -0.3354(7) 0.3717(4) 0.6956(4) 0.049(2) Uani 1.00 1 d .
C(11) C -0.1720(7) 0.3302(4) 0.6931(4) 0.0397(18) Uani 1.00 1 d .
C(12) C 0.1177(10) 0.2037(5) 0.9414(5) 0.020(2) Uani 0.60 1 d P
C(13) C 0.1238(10) 0.2379(6) 1.0186(5) 0.031(2) Uani 0.60 1 d P
C(14) C 0.1099(11) 0.3313(6) 1.0116(6) 0.028(2) Uiso 0.60 1 d P
C(15) C 0.0909(8) 0.3911(5) 0.9391(5) 0.060(2) Uani 1.00 1 d .
C(16) C 0.0879(12) 0.3540(7) 0.8542(8) 0.024(3) Uani 0.60 1 d P
C(17) C 0.4799(16) 0.1103(9) 0.7277(9) 0.025(3) Uani 0.60 1 d P
C(18) C 0.6504(8) 0.0778(5) 0.7057(5) 0.057(2) Uani 1.00 1 d .
C(19) C 0.2605(6) 0.3572(3) 0.6019(3) 0.0259(15) Uani 1.00 1 d .
C(20) C 0.3387(7) 0.4290(4) 0.5303(4) 0.044(2) Uani 1.00 1 d .
C(21) C 0.086(2) 0.3288(15) 0.8891(14) 0.042(6) Uiso 0.40 1 d P
C(22) C 0.3384(19) 0.0784(10) 0.8491(11) 0.043(3) Uiso 0.40 1 d P
C(23) C 0.493(2) 0.0151(15) 0.8729(15) 0.083(6) Uiso 0.40 1 d P
C(24) C 0.636(2) 0.0285(12) 0.7918(13) 0.055(4) Uiso 0.40 1 d P
C(25) C 0.475(3) 0.1317(18) 0.6974(16) 0.048(8) Uiso 0.40 1 d P
C(26) C 0.3898(8) 0.4184(5) 0.2139(5) 0.060(2) Uani 1.00 1 d .
C(27) C 0.2992(11) 0.4726(6) 0.1438(6) 0.103(3) Uani 1.00 1 d .
C(28) C 0.4873(8) 0.2647(6) 0.3030(5) 0.072(2) Uani 1.00 1 d .
C(29) C 0.5147(10) 0.1596(6) 0.3179(7) 0.108(4) Uani 1.00 1 d .
C(30) C 0.5296(10) 0.2778(6) 0.1318(5) 0.079(3) Uani 1.00 1 d .
C(31) C 0.7012(10) 0.2983(7) 0.0999(6) 0.122(4) Uani 1.00 1 d .
H(1) H 0.3191 0.2966 0.2328 0.063 Uiso 1.00 1 c R
H(2) H 0.1114 -0.0924 0.6602 0.044 Uiso 1.00 1 c R
H(3) H 0.1639 -0.0380 0.5010 0.057 Uiso 1.00 1 c R
H(4) H 0.1577 0.1223 0.4466 0.063 Uiso 1.00 1 c R
H(5) H 0.1371 0.2201 0.5481 0.049 Uiso 1.00 1 c R
H(6) H -0.5064 0.2472 0.8872 0.045 Uiso 1.00 1 c R
H(7) H -0.5752 0.3685 0.7715 0.054 Uiso 1.00 1 c R
H(8) H -0.3597 0.4210 0.6471 0.055 Uiso 1.00 1 c R
H(9) H -0.0856 0.3514 0.6410 0.042 Uiso 1.00 1 c R
H(10) H 0.1380 0.1962 1.0740 0.034 Uiso 0.60 1 c R
H(11) H 0.1138 0.3541 1.0637 0.033 Uiso 0.60 1 c R
H(12) H 0.0795 0.4567 0.9374 0.076 Uiso 0.60 1 c R
H(13) H 0.0773 0.3983 0.7996 0.027 Uiso 0.60 1 c R
H(14) H 0.7036 0.1256 0.7063 0.071 Uiso 0.60 1 c R
H(15) H 0.6925 0.0591 0.6453 0.071 Uiso 0.60 1 c R
H(16) H 0.6726 0.0249 0.7516 0.071 Uiso 0.60 1 c R
H(17) H 0.4176 0.4003 0.4792 0.053 Uiso 1.00 1 c R
H(18) H 0.3941 0.4582 0.5565 0.053 Uiso 1.00 1 c R
H(19) H 0.2545 0.4752 0.5087 0.053 Uiso 1.00 1 c R
H(20) H 0.3237 0.4338 0.2741 0.072 Uiso 1.00 1 c R
H(21) H 0.4938 0.4375 0.1970 0.072 Uiso 1.00 1 c R
H(22) H 0.3782 0.4862 0.0845 0.130 Uiso 1.00 1 c R
H(23) H 0.2323 0.5300 0.1643 0.130 Uiso 1.00 1 c R
H(24) H 0.2294 0.4360 0.1383 0.130 Uiso 1.00 1 c R
H(25) H 0.5907 0.2816 0.2940 0.084 Uiso 1.00 1 c R
H(26) H 0.4071 0.2867 0.3576 0.084 Uiso 1.00 1 c R
H(27) H 0.4146 0.1403 0.3578 0.128 Uiso 1.00 1 c R
H(28) H 0.6023 0.1330 0.3462 0.128 Uiso 1.00 1 c R
H(29) H 0.5447 0.1388 0.2591 0.128 Uiso 1.00 1 c R
H(30) H 0.5390 0.2115 0.1409 0.097 Uiso 1.00 1 c R
H(31) H 0.4765 0.3073 0.0843 0.097 Uiso 1.00 1 c R
H(32) H 0.7016 0.3579 0.0605 0.141 Uiso 1.00 1 c R
H(33) H 0.7777 0.2506 0.0660 0.141 Uiso 1.00 1 c R
H(34) H 0.7338 0.2992 0.1530 0.141 Uiso 1.00 1 c R

loop_
_atom_site_aniso_label
_atom_site_aniso_U_11
_atom_site_aniso_U_22
_atom_site_aniso_U_33
_atom_site_aniso_U_12
_atom_site_aniso_U_13
_atom_site_aniso_U_23
Fe(1) 0.0214(4) 0.0209(4) 0.0196(4) -0.0074(3) -0.0059(3) -0.0002(3)
Fe(2) 0.0335(5) 0.0318(5) 0.0457(5) -0.0045(4) -0.0157(4) -0.0042(4)
Cl(1) 0.0527(11) 0.0506(11) 0.0556(11) -0.0144(8) 0.0026(9) -0.0058(9)
Cl(2) 0.0505(10) 0.0571(11) 0.0508(10) -0.0122(8) -0.0249(9) -0.0105(8)
Cl(3) 0.0455(10) 0.0538(11) 0.0582(11) -0.0161(8) -0.0077(8) -0.0244(9)
Cl(4) 0.0841(14) 0.0404(10) 0.1027(16) -0.0102(9) -0.0680(13) 0.0063(10)
S(1) 0.0274(8) 0.0451(10) 0.0326(9) -0.0059(7) 0.0018(7) 0.0121(7)
S(2) 0.0691(11) 0.0213(7) 0.0304(8) -0.0135(7) -0.0118(8) -0.0007(6)
S(3) 0.0473(10) 0.0386(9) 0.0308(8) -0.0184(7) -0.0237(8) 0.0110(7)
N(1) 0.028(2) 0.025(2) 0.023(2) -0.007(2) -0.010(2) -0.001(2)
N(2) 0.025(2) 0.020(2) 0.026(2) -0.0057(19) -0.009(2) -0.002(2)
N(3) 0.028(2) 0.046(3) 0.038(3) -0.021(2) 0.000(2) -0.019(2)
N(4) 0.032(3) 0.028(2) 0.049(3) -0.006(2) -0.019(2) -0.006(2)
N(5) 0.029(2) 0.023(2) 0.025(2) -0.010(2) -0.004(2) -0.001(2)
N(6) 0.034(3) 0.062(4) 0.060(4) -0.013(2) -0.014(3) -0.016(3)
C(1) 0.024(2) 0.022(2) 0.020(2) -0.002(2) -0.009(2) -0.003(2)
C(2) 0.022(3) 0.026(3) 0.029(3) -0.004(2) -0.009(2) -0.005(2)
C(3) 0.037(3) 0.027(3) 0.045(4) -0.002(2) -0.019(3) -0.009(3)
C(4) 0.061(4) 0.041(4) 0.040(4) -0.005(3) -0.023(3) -0.018(3)
C(5) 0.079(5) 0.056(4) 0.023(3) -0.017(3) -0.018(3) -0.011(3)
C(6) 0.063(4) 0.039(3) 0.020(3) -0.019(3) -0.015(3) 0.001(2)
C(7) 0.023(3) 0.024(3) 0.027(3) -0.006(2) -0.004(2) -0.000(2)
C(8) 0.023(3) 0.042(3) 0.047(4) -0.008(2) -0.002(3) 0.000(3)
C(9) 0.027(3) 0.047(4) 0.061(4) 0.005(3) -0.018(3) -0.007(3)
C(10) 0.040(4) 0.043(4) 0.054(4) -0.004(3) -0.023(3) 0.019(3)
C(11) 0.026(3) 0.036(3) 0.043(3) -0.004(2) -0.007(3) 0.014(3)
C(12) 0.022(4) 0.023(4) 0.014(4) -0.011(3) 0.001(3) -0.004(3)
C(13) 0.029(5) 0.046(6) 0.008(4) -0.012(4) 0.005(4) 0.003(4)
C(15) 0.049(4) 0.051(4) 0.089(5) -0.015(3) -0.007(4) -0.042(4)
C(16) 0.021(5) 0.018(5) 0.029(6) -0.007(4) -0.005(5) 0.003(5)
C(17) 0.027(6) 0.034(7) 0.024(7) -0.015(5) -0.009(5) -0.009(6)
C(18) 0.054(4) 0.070(5) 0.055(4) -0.007(3) -0.023(4) -0.020(4)
C(19) 0.026(3) 0.022(3) 0.032(3) -0.005(2) -0.012(2) -0.002(2)
C(20) 0.045(4) 0.042(3) 0.046(4) -0.023(3) -0.009(3) 0.002(3)
C(26) 0.039(4) 0.074(5) 0.066(5) -0.019(3) -0.007(4) -0.016(4)
C(27) 0.103(7) 0.092(6) 0.129(8) -0.036(5) -0.063(7) 0.014(6)
C(28) 0.035(4) 0.096(6) 0.080(6) 0.005(4) -0.018(4) -0.021(5)
C(29) 0.074(6) 0.072(6) 0.174(11) -0.010(5) -0.061(7) 0.019(6)
C(30) 0.077(6) 0.103(7) 0.064(5) -0.031(5) 0.006(4) -0.048(5)
C(31) 0.071(6) 0.152(9) 0.129(8) -0.049(6) 0.058(5) -0.100(7)

loop_
_atom_type_symbol
_atom_type_description
_atom_type_scat_dispersion_real
_atom_type_scat_dispersion_imag
_atom_type_scat_source
C C 0.003 0.002
;
International Tables for Crystallography
(1992, Vol. C, Tables 4.2.6.8 and 6.1.1.4)
;
H H 0.000 0.000
;
International Tables for Crystallography
(1992, Vol. C, Table 6.1.1.4)
;
Cl Cl 0.148 0.159
;
International Tables for Crystallography
(1992, Vol. C, Tables 4.2.6.8 and 6.1.1.4)
;
Fe Fe 0.346 0.844
;
International Tables for Crystallography
(1992, Vol. C, Tables 4.2.6.8 and 6.1.1.4)
;
N N 0.006 0.003
;
International Tables for Crystallography
(1992, Vol. C, Tables 4.2.6.8 and 6.1.1.4)
;
S S 0.125 0.123
;
International Tables for Crystallography
(1992, Vol. C, Tables 4.2.6.8 and 6.1.1.4)
;

loop_
_geom_angle_atom_site_label_1
_geom_angle_atom_site_label_2
_geom_angle_atom_site_label_3
_geom_angle
_geom_angle_publ_flag
N(1) Fe(1) N(2) 89.68(19) yes
N(1) Fe(1) N(3) 174.84(17) yes
N(1) Fe(1) N(4) 88.7(2) yes
N(1) Fe(1) N(5) 93.95(19) yes
N(1) Fe(1) C(1) 88.5(2) yes
N(2) Fe(1) N(3) 91.98(19) yes
N(2) Fe(1) N(4) 178.0(2) yes
N(2) Fe(1) N(5) 93.25(16) yes
N(2) Fe(1) C(1) 88.89(18) yes
N(3) Fe(1) N(4) 89.6(2) yes
N(3) Fe(1) N(5) 90.8(2) yes
N(3) Fe(1) C(1) 86.7(2) yes
N(4) Fe(1) N(5) 88.01(18) yes
N(4) Fe(1) C(1) 89.92(19) yes
N(5) Fe(1) C(1) 176.8(2) yes
Cl(1) Fe(2) Cl(2) 111.50(8) yes
Cl(1) Fe(2) Cl(3) 112.06(7) yes
Cl(1) Fe(2) Cl(4) 110.83(7) yes
Cl(2) Fe(2) Cl(3) 106.20(7) yes
Cl(2) Fe(2) Cl(4) 111.06(8) yes
Cl(3) Fe(2) Cl(4) 104.92(7) yes
C(1) S(1) C(7) 99.5(2) yes
C(1) S(2) C(2) 98.9(2) yes
C(1) S(3) C(12) 93.9(3) yes
C(1) S(3) C(22) 90.0(6) yes
C(12) S(3) C(22) 89.0(5) yes
Fe(1) N(1) C(2) 118.2(3) yes
Fe(1) N(1) C(6) 124.9(4) yes
C(2) N(1) C(6) 116.9(5) yes
Fe(1) N(2) C(7) 119.6(3) yes
Fe(1) N(2) C(11) 124.3(3) yes
C(7) N(2) C(11) 116.1(4) yes
Fe(1) N(3) C(12) 113.9(4) yes
Fe(1) N(3) C(16) 131.2(6) yes
Fe(1) N(3) C(21) 157.8(10) yes
C(12) N(3) C(16) 114.9(8) yes
C(12) N(3) C(21) 88.3(11) yes
C(16) N(3) C(21) 26.9(11) yes
Fe(1) N(4) C(17) 164.0(7) yes
Fe(1) N(4) C(22) 109.1(5) yes
Fe(1) N(4) C(25) 139.5(12) yes
C(17) N(4) C(22) 86.8(9) yes
C(17) N(4) C(25) 24.6(14) yes
C(22) N(4) C(25) 111.4(14) yes
Fe(1) N(5) C(19) 175.9(4) yes
C(26) N(6) C(28) 110.0(6) yes
C(26) N(6) C(30) 114.5(5) yes
C(28) N(6) C(30) 113.8(5) yes
Fe(1) C(1) S(1) 111.5(2) yes
Fe(1) C(1) S(2) 112.1(2) yes
Fe(1) C(1) S(3) 108.8(3) yes
S(1) C(1) S(2) 110.0(3) yes
S(1) C(1) S(3) 107.3(2) yes
S(2) C(1) S(3) 106.8(2) yes
S(2) C(2) N(1) 118.5(4) yes
S(2) C(2) C(3) 119.5(4) yes
N(1) C(2) C(3) 122.1(4) yes
C(2) C(3) C(4) 119.6(5) yes
C(3) C(4) C(5) 119.2(6) yes
C(4) C(5) C(6) 119.6(6) yes
N(1) C(6) C(5) 122.4(5) yes
S(1) C(7) N(2) 117.7(3) yes
S(1) C(7) C(8) 119.6(3) yes
N(2) C(7) C(8) 122.7(4) yes
C(7) C(8) C(9) 119.6(5) yes
C(8) C(9) C(10) 118.5(5) yes
C(9) C(10) C(11) 119.1(5) yes
N(2) C(11) C(10) 124.1(4) yes
S(3) C(12) N(3) 116.6(6) yes
S(3) C(12) C(13) 121.3(6) yes
S(3) C(12) C(21) 154.5(10) yes
N(3) C(12) C(13) 122.0(7) yes
N(3) C(12) C(21) 38.1(8) yes
C(13) C(12) C(21) 84.0(9) yes
C(12) C(13) C(14) 118.3(8) yes
C(13) C(14) C(15) 123.6(10) yes
C(14) C(15) C(16) 118.3(8) yes
C(14) C(15) C(21) 96.8(11) yes
C(16) C(15) C(21) 21.8(9) yes
N(3) C(16) C(15) 122.9(9) yes
N(3) C(16) C(21) 63(2) yes
C(15) C(16) C(21) 61(3) yes
N(4) C(17) C(18) 176.5(14) yes
N(4) C(17) C(25) 83(3) yes
C(18) C(17) C(25) 100(3) yes
C(17) C(18) C(25) 18.7(10) yes
N(5) C(19) C(20) 179.2(7) yes
N(3) C(21) C(12) 53.6(9) yes
N(3) C(21) C(15) 169(2) yes
N(3) C(21) C(16) 90(3) yes
C(12) C(21) C(15) 117.2(14) yes
C(12) C(21) C(16) 143(3) yes
C(15) C(21) C(16) 98(3) yes
S(3) C(22) N(4) 117.7(9) yes
S(3) C(22) C(23) 117.2(11) yes
N(4) C(22) C(23) 125.0(11) yes
N(4) C(25) C(17) 72(3) yes
N(4) C(25) C(18) 133.4(18) yes
C(17) C(25) C(18) 61(3) yes
N(6) C(26) C(27) 114.3(7) yes
N(6) C(28) C(29) 113.6(8) yes
N(6) C(30) C(31) 113.0(8) yes
C(26) N(6) H(1) 106.0 no
C(28) N(6) H(1) 106.0 no
C(30) N(6) H(1) 105.8 no
C(2) C(3) H(2) 120.1 no
C(4) C(3) H(2) 120.3 no
C(3) C(4) H(3) 120.3 no
C(5) C(4) H(3) 120.5 no
C(4) C(5) H(4) 120.3 no
C(6) C(5) H(4) 120.1 no
N(1) C(6) H(5) 118.8 no
C(5) C(6) H(5) 118.8 no
C(7) C(8) H(6) 120.2 no
C(9) C(8) H(6) 120.2 no
C(8) C(9) H(7) 120.8 no
C(10) C(9) H(7) 120.7 no
C(9) C(10) H(8) 120.5 no
C(11) C(10) H(8) 120.4 no
N(2) C(11) H(9) 118.0 no
C(10) C(11) H(9) 117.9 no
C(12) C(13) H(10) 121.2 no
C(14) C(13) H(10) 120.6 no
C(13) C(14) H(11) 118.1 no
C(15) C(14) H(11) 118.3 no
C(14) C(15) H(12) 121.1 no
C(16) C(15) H(12) 120.7 no
C(21) C(15) H(12) 142.1 no
N(3) C(16) H(13) 118.9 no
C(15) C(16) H(13) 118.2 no
C(21) C(16) H(13) 173.2 no
C(17) C(18) H(14) 110.1 no
C(17) C(18) H(15) 110.3 no
C(17) C(18) H(16) 108.0 no
C(25) C(18) H(14) 104.2 no
C(25) C(18) H(15) 96.9 no
C(25) C(18) H(16) 126.1 no
H(14) C(18) H(15) 109.5 no
H(14) C(18) H(16) 109.5 no
H(15) C(18) H(16) 109.5 no
C(19) C(20) H(17) 109.6 no
C(19) C(20) H(18) 109.7 no
C(19) C(20) H(19) 109.2 no
H(17) C(20) H(18) 109.5 no
H(17) C(20) H(19) 109.5 no
H(18) C(20) H(19) 109.5 no
N(6) C(26) H(20) 108.2 no
N(6) C(26) H(21) 108.3 no
C(27) C(26) H(20) 108.3 no
C(27) C(26) H(21) 108.1 no
H(20) C(26) H(21) 109.5 no
C(26) C(27) H(22) 109.6 no
C(26) C(27) H(23) 109.5 no
C(26) C(27) H(24) 109.4 no
H(22) C(27) H(23) 109.5 no
H(22) C(27) H(24) 109.5 no
H(23) C(27) H(24) 109.5 no
N(6) C(28) H(25) 108.5 no
N(6) C(28) H(26) 108.3 no
C(29) C(28) H(25) 108.4 no
C(29) C(28) H(26) 108.5 no
H(25) C(28) H(26) 109.5 no
C(28) C(29) H(27) 109.4 no
C(28) C(29) H(28) 109.4 no
C(28) C(29) H(29) 109.6 no
H(27) C(29) H(28) 109.5 no
H(27) C(29) H(29) 109.5 no
H(28) C(29) H(29) 109.5 no
N(6) C(30) H(30) 108.7 no
N(6) C(30) H(31) 108.5 no
C(31) C(30) H(30) 108.7 no
C(31) C(30) H(31) 108.5 no
H(30) C(30) H(31) 109.5 no
C(30) C(31) H(32) 109.6 no
C(30) C(31) H(33) 109.3 no
C(30) C(31) H(34) 109.5 no
H(32) C(31) H(33) 109.5 no
H(32) C(31) H(34) 109.5 no
H(33) C(31) H(34) 109.5 no

loop_
_geom_bond_atom_site_label_1
_geom_bond_atom_site_label_2
_geom_bond_distance
_geom_bond_publ_flag
Fe(1) N(1) 1.975(5) yes
Fe(1) N(2) 1.972(4) yes
Fe(1) N(3) 1.960(6) yes
Fe(1) N(4) 1.953(4) yes
Fe(1) N(5) 1.982(4) yes
Fe(1) C(1) 1.963(4) yes
Fe(2) Cl(1) 2.2843(18) yes
Fe(2) Cl(2) 2.305(2) yes
Fe(2) Cl(3) 2.3510(17) yes
Fe(2) Cl(4) 2.297(2) yes
S(1) C(1) 1.823(4) yes
S(1) C(7) 1.753(5) yes
S(2) C(1) 1.811(5) yes
S(2) C(2) 1.746(5) yes
S(3) C(1) 1.818(6) yes
S(3) C(12) 1.780(9) yes
S(3) C(22) 1.896(13) yes
N(1) C(2) 1.357(6) yes
N(1) C(6) 1.354(7) yes
N(2) C(7) 1.339(6) yes
N(2) C(11) 1.331(7) yes
N(3) C(12) 1.476(9) yes
N(3) C(16) 1.273(12) yes
N(3) C(21) 1.13(2) yes
N(4) C(17) 1.155(13) yes
N(4) C(22) 1.552(16) yes
N(4) C(25) 1.20(2) yes
N(5) C(19) 1.133(6) yes
N(6) C(26) 1.511(9) yes
N(6) C(28) 1.504(10) yes
N(6) C(30) 1.469(9) yes
C(2) C(3) 1.384(9) yes
C(3) C(4) 1.350(8) yes
C(4) C(5) 1.368(9) yes
C(5) C(6) 1.369(10) yes
C(7) C(8) 1.387(7) yes
C(8) C(9) 1.358(8) yes
C(9) C(10) 1.358(8) yes
C(10) C(11) 1.376(8) yes
C(12) C(13) 1.413(14) yes
C(12) C(21) 1.83(2) yes
C(13) C(14) 1.347(14) yes
C(14) C(15) 1.278(11) yes
C(15) C(16) 1.537(17) yes
C(15) C(21) 1.35(2) yes
C(16) C(21) 0.58(2) yes
C(17) C(18) 1.374(14) yes
C(17) C(25) 0.50(2) yes
C(18) C(25) 1.54(3) yes
C(19) C(20) 1.463(7) yes
C(22) C(23) 1.52(2) yes
C(26) C(27) 1.497(12) yes
C(28) C(29) 1.493(12) yes
C(30) C(31) 1.491(12) yes
N(6) H(1) 0.950 no
C(3) H(2) 0.950 no
C(4) H(3) 0.950 no
C(5) H(4) 0.950 no
C(6) H(5) 0.950 no
C(8) H(6) 0.950 no
C(9) H(7) 0.950 no
C(10) H(8) 0.950 no
C(11) H(9) 0.950 no
C(13) H(10) 0.950 no
C(14) H(11) 0.950 no
C(15) H(12) 0.950 no
C(16) H(13) 0.950 no
C(18) H(14) 0.950 no
C(18) H(15) 0.950 no
C(18) H(16) 0.950 no
C(20) H(17) 0.950 no
C(20) H(18) 0.950 no
C(20) H(19) 0.950 no
C(26) H(20) 0.950 no
C(26) H(21) 0.950 no
C(27) H(22) 0.950 no
C(27) H(23) 0.950 no
C(27) H(24) 0.950 no
C(28) H(25) 0.950 no
C(28) H(26) 0.950 no
C(29) H(27) 0.950 no
C(29) H(28) 0.950 no
C(29) H(29) 0.950 no
C(30) H(30) 0.950 no
C(30) H(31) 0.950 no
C(31) H(32) 0.950 no
C(31) H(33) 0.950 no
C(31) H(34) 0.950 no

loop_
_geom_contact_atom_site_label_1
_geom_contact_atom_site_label_2
_geom_contact_distance
_geom_contact_site_symmetry_2
Cl(2) C(26) 3.562(6) .
Cl(3) N(6) 3.169(6) .
Cl(3) C(13) 3.553(9) 1_554
Cl(4) C(15) 3.589(7) 2_566
Cl(4) C(16) 3.450(11) 2_566
S(1) S(3) 3.494(2) 2_557
S(1) C(24) 3.56(2) 1_455
S(2) S(3) 3.511(2) 2_557
S(3) S(1) 3.494(2) 2_557
S(3) S(2) 3.511(2) 2_557
S(3) S(3) 3.514(2) 2_557
N(4) C(24) 2.851(19) .
N(6) Cl(3) 3.169(6) .
C(3) C(29) 3.457(10) 2_656
C(4) C(4) 3.264(11) 2_556
C(10) C(26) 3.565(11) 2_566
C(13) Cl(3) 3.553(9) 1_556
C(13) C(31) 3.383(11) 1_456
C(14) C(31) 3.462(12) 1_456
C(15) Cl(4) 3.589(7) 2_566
C(16) Cl(4) 3.450(11) 2_566
C(17) C(24) 1.93(2) .
C(18) C(24) 1.333(19) .
C(22) C(24) 2.39(2) .
C(23) C(24) 1.45(2) .
C(24) S(1) 3.56(2) 1_655
C(24) N(4) 2.851(19) .
C(24) C(17) 1.93(2) .
C(24) C(18) 1.333(19) .
C(24) C(22) 2.39(2) .
C(24) C(23) 1.45(2) .
C(24) C(25) 2.36(3) .
C(25) C(24) 2.36(3) .
C(26) Cl(2) 3.562(6) .
C(26) C(10) 3.565(11) 2_566
C(29) C(3) 3.457(10) 2_656
C(31) C(13) 3.383(11) 1_654
C(31) C(14) 3.462(12) 1_654
Fe(2) H(1) 3.432 .
Fe(2) H(4) 3.529 .
Fe(2) H(25) 3.459 1_455
Cl(1) H(2) 3.176 2_556
Cl(1) H(3) 2.984 2_556
Cl(1) H(14) 3.569 1_455
Cl(1) H(15) 3.357 1_455
Cl(1) H(17) 2.959 1_455
Cl(1) H(25) 3.194 1_455
Cl(1) H(26) 3.565 1_455
Cl(1) H(28) 3.399 1_455
Cl(2) H(1) 3.369 .
Cl(2) H(5) 2.879 .
Cl(2) H(9) 3.117 .
Cl(2) H(19) 3.162 .
Cl(2) H(19) 2.908 2_566
Cl(2) H(20) 2.769 .
Cl(2) H(26) 2.988 .
Cl(3) H(1) 2.233 .
Cl(3) H(2) 2.915 2_556
Cl(3) H(4) 3.109 .
Cl(3) H(10) 2.848 1_554
Cl(3) H(11) 3.072 1_554
Cl(3) H(24) 3.423 .
Cl(3) H(27) 3.382 .
Cl(3) H(30) 3.551 .
Cl(4) H(7) 2.887 2_466
Cl(4) H(8) 3.542 2_466
Cl(4) H(12) 3.136 2_566
Cl(4) H(13) 2.832 2_566
Cl(4) H(18) 3.099 2_566
Cl(4) H(21) 2.942 1_455
Cl(4) H(25) 3.071 1_455
Cl(4) H(34) 3.195 1_455
S(1) H(33) 3.084 1_456
S(2) H(10) 3.475 2_557
S(2) H(28) 3.526 2_656
S(2) H(29) 3.390 2_656
N(1) H(14) 3.382 1_455
N(2) H(14) 3.179 1_455
N(2) H(23) 3.351 2_566
N(3) H(6) 3.548 1_655
N(3) H(7) 3.289 1_655
N(3) H(23) 3.598 2_566
N(3) H(33) 3.498 1_456
N(5) H(7) 3.476 1_655
C(2) H(14) 3.314 1_455
C(2) H(16) 3.545 1_455
C(2) H(28) 3.056 2_656
C(2) H(29) 3.579 2_656
C(3) H(3) 3.545 2_556
C(3) H(15) 3.535 1_455
C(3) H(28) 2.564 2_656
C(4) H(3) 2.873 2_556
C(4) H(4) 3.564 2_556
C(4) H(15) 3.004 2_656
C(4) H(28) 3.205 2_656
C(5) H(3) 3.124 2_556
C(5) H(15) 3.426 2_656
C(5) H(27) 2.773 .
C(6) H(27) 3.376 .
C(7) H(14) 2.915 1_455
C(8) H(14) 3.014 1_455
C(9) H(14) 3.361 1_455
C(9) H(21) 3.385 2_566
C(10) H(14) 3.558 1_455
C(10) H(18) 3.486 1_455
C(10) H(19) 3.393 2_566
C(10) H(20) 3.072 2_566
C(10) H(21) 3.354 2_566
C(10) H(23) 3.317 2_566
C(11) H(14) 3.435 1_455
C(11) H(20) 3.498 2_566
C(11) H(23) 3.185 2_566
C(12) H(6) 3.280 1_655
C(12) H(33) 2.921 1_456
C(13) H(6) 3.176 1_655
C(13) H(32) 3.526 1_456
C(13) H(33) 2.800 1_456
C(13) H(34) 3.319 1_456
C(14) H(6) 3.296 1_655
C(14) H(12) 3.284 2_567
C(14) H(24) 3.301 1_556
C(14) H(32) 3.290 1_456
C(14) H(33) 3.190 1_456
C(14) H(34) 3.334 1_456
C(15) H(6) 3.509 1_655
C(15) H(7) 3.153 1_655
C(15) H(12) 3.038 2_567
C(15) H(23) 3.477 2_566
C(15) H(24) 3.564 2_566
C(15) H(32) 3.361 1_456
C(16) H(7) 2.807 1_655
C(16) H(23) 2.914 2_566
C(16) H(24) 3.564 2_566
C(17) H(6) 3.577 1_655
C(18) H(3) 3.145 2_656
C(19) H(7) 3.410 1_655
C(20) H(8) 3.595 1_655
C(20) H(8) 3.074 2_566
C(20) H(18) 2.984 2_666
C(20) H(26) 3.568 .
C(21) H(6) 3.405 1_655
C(21) H(7) 3.012 1_655
C(21) H(23) 3.210 2_566
C(21) H(32) 3.467 1_456
C(21) H(33) 3.335 1_456
C(22) H(6) 3.390 1_655
C(23) H(6) 3.516 1_655
C(23) H(29) 3.529 2_656
C(23) H(30) 3.517 2_656
C(24) H(14) 1.786 .
C(24) H(15) 2.093 .
C(24) H(16) 0.597 .
C(26) H(8) 3.463 2_566
C(27) H(11) 3.326 1_554
C(27) H(13) 3.256 2_566
C(27) H(32) 3.531 2_665
C(28) H(17) 3.538 .
C(29) H(2) 3.231 2_656
C(29) H(4) 3.170 .
H(1) Fe(2) 3.432 .
H(1) Cl(2) 3.369 .
H(1) Cl(3) 2.233 .
H(1) H(11) 3.444 1_554
H(2) Cl(1) 3.176 2_556
H(2) Cl(3) 2.915 2_556
H(2) C(29) 3.231 2_656
H(2) H(4) 3.431 2_556
H(2) H(25) 3.391 2_656
H(2) H(28) 2.363 2_656
H(2) H(29) 3.443 2_656
H(3) Cl(1) 2.984 2_556
H(3) C(3) 3.545 2_556
H(3) C(4) 2.873 2_556
H(3) C(5) 3.124 2_556
H(3) C(18) 3.145 2_656
H(3) H(3) 2.768 2_556
H(3) H(4) 3.141 2_556
H(3) H(14) 3.433 2_656
H(3) H(15) 2.215 2_656
H(3) H(28) 3.420 2_656
H(4) Fe(2) 3.529 .
H(4) Cl(3) 3.109 .
H(4) C(4) 3.564 2_556
H(4) C(29) 3.170 .
H(4) H(2) 3.431 2_556
H(4) H(3) 3.141 2_556
H(4) H(15) 3.104 2_656
H(4) H(26) 3.434 .
H(4) H(27) 2.230 .
H(5) Cl(2) 2.879 .
H(5) H(26) 3.200 .
H(5) H(27) 3.324 .
H(6) N(3) 3.548 1_455
H(6) C(12) 3.280 1_455
H(6) C(13) 3.176 1_455
H(6) C(14) 3.296 1_455
H(6) C(15) 3.509 1_455
H(6) C(17) 3.577 1_455
H(6) C(21) 3.405 1_455
H(6) C(22) 3.390 1_455
H(6) C(23) 3.516 1_455
H(6) H(10) 3.541 1_455
H(6) H(14) 3.383 1_455
H(6) H(31) 3.290 1_456
H(7) Cl(4) 2.887 2_466
H(7) N(3) 3.289 1_455
H(7) N(5) 3.476 1_455
H(7) C(15) 3.153 1_455
H(7) C(16) 2.807 1_455
H(7) C(19) 3.410 1_455
H(7) C(21) 3.012 1_455
H(7) H(12) 3.385 1_455
H(7) H(13) 2.818 1_455
H(7) H(18) 3.323 1_455
H(7) H(21) 3.325 2_566
H(8) Cl(4) 3.542 2_466
H(8) C(20) 3.595 1_455
H(8) C(20) 3.074 2_566
H(8) C(26) 3.463 2_566
H(8) H(17) 2.933 2_566
H(8) H(18) 2.790 1_455
H(8) H(18) 3.281 2_566
H(8) H(19) 2.544 2_566
H(8) H(20) 2.840 2_566
H(8) H(21) 3.267 2_566
H(9) Cl(2) 3.117 .
H(9) H(19) 3.396 2_566
H(9) H(20) 3.575 2_566
H(9) H(23) 3.511 2_566
H(10) Cl(3) 2.848 1_556
H(10) S(2) 3.475 2_557
H(10) H(6) 3.541 1_655
H(10) H(33) 3.043 1_456
H(10) H(34) 3.348 1_456
H(11) Cl(3) 3.072 1_556
H(11) C(27) 3.326 1_556
H(11) H(1) 3.444 1_556
H(11) H(12) 2.867 2_567
H(11) H(22) 3.523 1_556
H(11) H(24) 2.423 1_556
H(11) H(31) 3.138 1_556
H(11) H(32) 3.571 1_456
H(11) H(34) 3.353 1_456
H(12) Cl(4) 3.136 2_566
H(12) C(14) 3.284 2_567
H(12) C(15) 3.038 2_567
H(12) H(7) 3.385 1_655
H(12) H(11) 2.867 2_567
H(12) H(12) 2.380 2_567
H(12) H(23) 3.488 2_566
H(12) H(24) 3.162 2_566
H(13) Cl(4) 2.832 2_566
H(13) C(27) 3.256 2_566
H(13) H(7) 2.818 1_655
H(13) H(23) 2.526 2_566
H(13) H(24) 3.153 2_566
H(14) Cl(1) 3.569 1_655
H(14) N(1) 3.382 1_655
H(14) N(2) 3.179 1_655
H(14) C(2) 3.314 1_655
H(14) C(7) 2.915 1_655
H(14) C(8) 3.014 1_655
H(14) C(9) 3.361 1_655
H(14) C(10) 3.558 1_655
H(14) C(11) 3.435 1_655
H(14) C(24) 1.786 .
H(14) H(3) 3.433 2_656
H(14) H(6) 3.383 1_655
H(15) Cl(1) 3.357 1_655
H(15) C(3) 3.535 1_655
H(15) C(4) 3.004 2_656
H(15) C(5) 3.426 2_656
H(15) C(24) 2.093 .
H(15) H(3) 2.215 2_656
H(15) H(4) 3.104 2_656
H(15) H(27) 3.354 2_656
H(16) C(2) 3.545 1_655
H(16) C(24) 0.597 .
H(16) H(29) 3.514 2_656
H(17) Cl(1) 2.959 1_655
H(17) C(28) 3.538 .
H(17) H(8) 2.933 2_566
H(17) H(18) 2.845 2_666
H(17) H(20) 3.399 .
H(17) H(25) 3.388 .
H(17) H(26) 2.830 .
H(18) Cl(4) 3.099 2_566
H(18) C(10) 3.486 1_655
H(18) C(20) 2.984 2_666
H(18) H(7) 3.323 1_655
H(18) H(8) 2.790 1_655
H(18) H(8) 3.281 2_566
H(18) H(17) 2.845 2_666
H(18) H(18) 2.446 2_666
H(18) H(19) 3.216 2_666
H(19) Cl(2) 3.162 .
H(19) Cl(2) 2.908 2_566
H(19) C(10) 3.393 2_566
H(19) H(8) 2.544 2_566
H(19) H(9) 3.396 2_566
H(19) H(18) 3.216 2_666
H(20) Cl(2) 2.769 .
H(20) C(10) 3.072 2_566
H(20) C(11) 3.498 2_566
H(20) H(8) 2.840 2_566
H(20) H(9) 3.575 2_566
H(20) H(17) 3.399 .
H(21) Cl(4) 2.942 1_655
H(21) C(9) 3.385 2_566
H(21) C(10) 3.354 2_566
H(21) H(7) 3.325 2_566
H(21) H(8) 3.267 2_566
H(22) H(11) 3.523 1_554
H(22) H(22) 2.757 2_665
H(22) H(32) 2.927 2_665
H(23) N(2) 3.351 2_566
H(23) N(3) 3.598 2_566
H(23) C(10) 3.317 2_566
H(23) C(11) 3.185 2_566
H(23) C(15) 3.477 2_566
H(23) C(16) 2.914 2_566
H(23) C(21) 3.210 2_566
H(23) H(9) 3.511 2_566
H(23) H(12) 3.488 2_566
H(23) H(13) 2.526 2_566
H(23) H(32) 3.386 2_665
H(24) Cl(3) 3.423 .
H(24) C(14) 3.301 1_554
H(24) C(15) 3.564 2_566
H(24) C(16) 3.564 2_566
H(24) H(11) 2.423 1_554
H(24) H(12) 3.162 2_566
H(24) H(13) 3.153 2_566
H(25) Fe(2) 3.459 1_655
H(25) Cl(1) 3.194 1_655
H(25) Cl(4) 3.071 1_655
H(25) H(2) 3.391 2_656
H(25) H(17) 3.388 .
H(26) Cl(1) 3.565 1_655
H(26) Cl(2) 2.988 .
H(26) C(20) 3.568 .
H(26) H(4) 3.434 .
H(26) H(5) 3.200 .
H(26) H(17) 2.830 .
H(27) Cl(3) 3.382 .
H(27) C(5) 2.773 .
H(27) C(6) 3.376 .
H(27) H(4) 2.230 .
H(27) H(5) 3.324 .
H(27) H(15) 3.354 2_656
H(28) Cl(1) 3.399 1_655
H(28) S(2) 3.526 2_656
H(28) C(2) 3.056 2_656
H(28) C(3) 2.564 2_656
H(28) C(4) 3.205 2_656
H(28) H(2) 2.363 2_656
H(28) H(3) 3.420 2_656
H(29) S(2) 3.390 2_656
H(29) C(2) 3.579 2_656
H(29) C(23) 3.529 2_656
H(29) H(2) 3.443 2_656
H(29) H(16) 3.514 2_656
H(30) Cl(3) 3.551 .
H(30) C(23) 3.517 2_656
H(31) H(6) 3.290 1_654
H(31) H(11) 3.138 1_554
H(32) C(13) 3.526 1_654
H(32) C(14) 3.290 1_654
H(32) C(15) 3.361 1_654
H(32) C(21) 3.467 1_654
H(32) C(27) 3.531 2_665
H(32) H(11) 3.571 1_654
H(32) H(22) 2.927 2_665
H(32) H(23) 3.386 2_665
H(33) S(1) 3.084 1_654
H(33) N(3) 3.498 1_654
H(33) C(12) 2.921 1_654
H(33) C(13) 2.800 1_654
H(33) C(14) 3.190 1_654
H(33) C(21) 3.335 1_654
H(33) H(10) 3.043 1_654
H(34) Cl(4) 3.195 1_655
H(34) C(13) 3.319 1_654
H(34) C(14) 3.334 1_654
H(34) H(10) 3.348 1_654
H(34) H(11) 3.353 1_654

loop_
_geom_torsion_atom_site_label_1
_geom_torsion_atom_site_label_2
_geom_torsion_atom_site_label_3
_geom_torsion_atom_site_label_4
_geom_torsion
N(1) Fe(1) N(2) C(7) 99.2(4)
N(1) Fe(1) N(2) C(11) -77.8(5)
N(2) Fe(1) N(1) C(2) -103.3(3)
N(2) Fe(1) N(1) C(6) 78.0(4)
N(1) Fe(1) N(3) C(12) 7(2)
N(1) Fe(1) N(3) C(16) -176.3(18)
N(1) Fe(1) N(3) C(21) -170(3)
N(3) Fe(1) N(1) C(2) 6(2)
N(3) Fe(1) N(1) C(6) -173.2(18)
N(1) Fe(1) N(4) C(17) 70(3)
N(1) Fe(1) N(4) C(22) -115.3(8)
N(1) Fe(1) N(4) C(25) 69(2)
N(4) Fe(1) N(1) C(2) 75.6(3)
N(4) Fe(1) N(1) C(6) -103.1(4)
N(1) Fe(1) N(5) C(19) -108(6)
N(5) Fe(1) N(1) C(2) 163.5(3)
N(5) Fe(1) N(1) C(6) -15.2(4)
N(1) Fe(1) C(1) S(1) -105.4(3)
N(1) Fe(1) C(1) S(2) 18.4(2)
N(1) Fe(1) C(1) S(3) 136.4(2)
C(1) Fe(1) N(1) C(2) -14.4(3)
C(1) Fe(1) N(1) C(6) 166.9(4)
N(2) Fe(1) N(3) C(12) 115.7(4)
N(2) Fe(1) N(3) C(16) -67.6(7)
N(2) Fe(1) N(3) C(21) -62(3)
N(3) Fe(1) N(2) C(7) -75.9(4)
N(3) Fe(1) N(2) C(11) 107.1(5)
N(2) Fe(1) N(4) C(17) 104(6)
N(2) Fe(1) N(4) C(22) -81(5)
N(2) Fe(1) N(4) C(25) 104(5)
N(4) Fe(1) N(2) C(7) 65(5)
N(4) Fe(1) N(2) C(11) -112(5)
N(2) Fe(1) N(5) C(19) 162(6)
N(5) Fe(1) N(2) C(7) -166.8(4)
N(5) Fe(1) N(2) C(11) 16.1(5)
N(2) Fe(1) C(1) S(1) -15.7(3)
N(2) Fe(1) C(1) S(2) 108.1(3)
N(2) Fe(1) C(1) S(3) -133.9(2)
C(1) Fe(1) N(2) C(7) 10.8(4)
C(1) Fe(1) N(2) C(11) -166.3(5)
N(3) Fe(1) N(4) C(17) -115(3)
N(3) Fe(1) N(4) C(22) 59.8(8)
N(3) Fe(1) N(4) C(25) -116(2)
N(4) Fe(1) N(3) C(12) -63.0(4)
N(4) Fe(1) N(3) C(16) 113.7(7)
N(4) Fe(1) N(3) C(21) 120(3)
N(3) Fe(1) N(5) C(19) 70(6)
N(5) Fe(1) N(3) C(12) -151.0(4)
N(5) Fe(1) N(3) C(16) 25.7(7)
N(5) Fe(1) N(3) C(21) 32(3)
N(3) Fe(1) C(1) S(1) 76.3(3)
N(3) Fe(1) C(1) S(2) -159.8(3)
N(3) Fe(1) C(1) S(3) -41.9(2)
C(1) Fe(1) N(3) C(12) 27.0(4)
C(1) Fe(1) N(3) C(16) -156.4(7)
C(1) Fe(1) N(3) C(21) -150(3)
N(4) Fe(1) N(5) C(19) -20(6)
N(5) Fe(1) N(4) C(17) -24(3)
N(5) Fe(1) N(4) C(22) 150.7(8)
N(5) Fe(1) N(4) C(25) -25(2)
N(4) Fe(1) C(1) S(1) 165.9(3)
N(4) Fe(1) C(1) S(2) -70.2(3)
N(4) Fe(1) C(1) S(3) 47.7(2)
C(1) Fe(1) N(4) C(17) 158(3)
C(1) Fe(1) N(4) C(22) -26.8(8)
C(1) Fe(1) N(4) C(25) 158(2)
N(5) Fe(1) C(1) S(1) 116(2)
N(5) Fe(1) C(1) S(2) -121(3)
N(5) Fe(1) C(1) S(3) -3(3)
C(1) Fe(1) N(5) C(19) 30(8)
C(1) S(1) C(7) N(2) -10.0(5)
C(1) S(1) C(7) C(8) 167.0(5)
C(7) S(1) C(1) Fe(1) 16.8(4)
C(7) S(1) C(1) S(2) -108.3(3)
C(7) S(1) C(1) S(3) 135.8(3)
C(1) S(2) C(2) N(1) 8.4(4)
C(1) S(2) C(2) C(3) -172.0(4)
C(2) S(2) C(1) Fe(1) -18.1(3)
C(2) S(2) C(1) S(1) 106.6(2)
C(2) S(2) C(1) S(3) -137.2(2)
C(1) S(3) C(12) N(3) -24.2(5)
C(1) S(3) C(12) C(13) 155.5(6)
C(1) S(3) C(12) C(21) -17.7(19)
C(12) S(3) C(1) Fe(1) 42.6(3)
C(12) S(3) C(1) S(1) -78.2(3)
C(12) S(3) C(1) S(2) 163.8(3)
C(1) S(3) C(22) N(4) 28.5(11)
C(1) S(3) C(22) C(23) -148.7(16)
C(22) S(3) C(1) Fe(1) -46.4(5)
C(22) S(3) C(1) S(1) -167.2(5)
C(22) S(3) C(1) S(2) 74.8(5)
C(12) S(3) C(22) N(4) -65.5(11)
C(12) S(3) C(22) C(23) 117.4(16)
C(22) S(3) C(12) N(3) 65.8(7)
C(22) S(3) C(12) C(13) -114.5(8)
C(22) S(3) C(12) C(21) 72.2(19)
Fe(1) N(1) C(2) S(2) 5.0(5)
Fe(1) N(1) C(2) C(3) -174.7(4)
Fe(1) N(1) C(6) C(5) 176.0(4)
C(2) N(1) C(6) C(5) -2.7(8)
C(6) N(1) C(2) S(2) -176.2(4)
C(6) N(1) C(2) C(3) 4.1(7)
Fe(1) N(2) C(7) S(1) -1.2(6)
Fe(1) N(2) C(7) C(8) -178.0(5)
Fe(1) N(2) C(11) C(10) 179.0(5)
C(7) N(2) C(11) C(10) 1.9(10)
C(11) N(2) C(7) S(1) 176.1(4)
C(11) N(2) C(7) C(8) -0.7(9)
Fe(1) N(3) C(12) S(3) -3.5(6)
Fe(1) N(3) C(12) C(13) 176.9(6)
Fe(1) N(3) C(12) C(21) -179.0(10)
Fe(1) N(3) C(16) C(15) -177.6(4)
Fe(1) N(3) C(16) C(21) 175(2)
Fe(1) N(3) C(21) C(12) 178(2)
Fe(1) N(3) C(21) C(15) -149(8)
Fe(1) N(3) C(21) C(16) -10(5)
C(12) N(3) C(16) C(15) -1.0(11)
C(12) N(3) C(16) C(21) -8(2)
C(16) N(3) C(12) S(3) 179.3(6)
C(16) N(3) C(12) C(13) -0.4(6)
C(16) N(3) C(12) C(21) 3.8(12)
C(12) N(3) C(21) C(15) 34(11)
C(12) N(3) C(21) C(16) 172(2)
C(21) N(3) C(12) S(3) 175.5(12)
C(21) N(3) C(12) C(13) -4.2(13)
C(16) N(3) C(21) C(12) -172(2)
C(16) N(3) C(21) C(15) -138(13)
C(21) N(3) C(16) C(15) 7(2)
Fe(1) N(4) C(17) C(18) 157(21)
Fe(1) N(4) C(17) C(25) -1(5)
Fe(1) N(4) C(22) S(3) 0.5(13)
Fe(1) N(4) C(22) C(23) 177.3(17)
Fe(1) N(4) C(25) C(17) 179(2)
Fe(1) N(4) C(25) C(18) 177.9(14)
C(17) N(4) C(22) S(3) 179.0(13)
C(17) N(4) C(22) C(23) -4(2)
C(22) N(4) C(17) C(18) -18(21)
C(22) N(4) C(17) C(25) -176(4)
C(17) N(4) C(25) C(18) -2(2)
C(25) N(4) C(17) C(18) 158(26)
C(22) N(4) C(25) C(17) 4(4)
C(22) N(4) C(25) C(18) 2(3)
C(25) N(4) C(22) S(3) 177.4(18)
C(25) N(4) C(22) C(23) -6(2)
Fe(1) N(5) C(19) C(20) 155(33)
C(26) N(6) C(28) C(29) 176.3(5)
C(28) N(6) C(26) C(27) -169.9(5)
C(26) N(6) C(30) C(31) 62.9(8)
C(30) N(6) C(26) C(27) 60.5(8)
C(28) N(6) C(30) C(31) -64.7(8)
C(30) N(6) C(28) C(29) -53.7(8)
S(2) C(2) C(3) C(4) 179.3(4)
N(1) C(2) C(3) C(4) -1.1(8)
C(2) C(3) C(4) C(5) -3.4(9)
C(3) C(4) C(5) C(6) 4.8(10)
C(4) C(5) C(6) N(1) -1.7(10)
S(1) C(7) C(8) C(9) -177.5(6)
N(2) C(7) C(8) C(9) -0.7(11)
C(7) C(8) C(9) C(10) 1.0(11)
C(8) C(9) C(10) C(11) 0.0(10)
C(9) C(10) C(11) N(2) -1.6(11)
S(3) C(12) C(13) C(14) -178.8(6)
S(3) C(12) C(21) N(3) -9(2)
S(3) C(12) C(21) C(15) 177.4(10)
S(3) C(12) C(21) C(16) -22(6)
N(3) C(12) C(13) C(14) 0.8(12)
N(3) C(12) C(21) C(15) -173(2)
N(3) C(12) C(21) C(16) -13(4)
C(13) C(12) C(21) N(3) 176.5(11)
C(13) C(12) C(21) C(15) 3.2(14)
C(13) C(12) C(21) C(16) 164(5)
C(21) C(12) C(13) C(14) -1.8(10)
C(12) C(13) C(14) C(15) 0.2(10)
C(13) C(14) C(15) C(16) -1.5(12)
C(13) C(14) C(15) C(21) 2.1(13)
C(14) C(15) C(16) N(3) 2.0(12)
C(14) C(15) C(16) C(21) 10(2)
C(14) C(15) C(21) N(3) -34(11)
C(14) C(15) C(21) C(12) -3.2(15)
C(14) C(15) C(21) C(16) -172(2)
C(16) C(15) C(21) N(3) 138(13)
C(16) C(15) C(21) C(12) 168(3)
C(21) C(15) C(16) N(3) -8(2)
N(3) C(16) C(21) C(12) 10(3)
N(3) C(16) C(21) C(15) 173(2)
C(15) C(16) C(21) N(3) -173(2)
C(15) C(16) C(21) C(12) -163(6)
N(4) C(17) C(18) C(25) -158(26)
N(4) C(17) C(25) C(18) 178.7(17)
C(18) C(17) C(25) N(4) -178.7(17)
C(17) C(18) C(25) N(4) 2(2)
